data_9004252
loop_
_publ_author_name
'Ercit, T. S.'
'Hawthorne, F. C.'
'Cerny, P.'

_publ_section_title
;
 The wodginite group. I. Structural crystallography
 Sample: A-17h, ferroan
 Note: heated
;
_journal_name_full 'The Canadian Mineralogist'
_journal_page_first 597
_journal_page_last 611
_journal_volume 30
_journal_year 1992
_chemical_formula_sum 'Fe0.56 Li0.01 Mn0.54 Nb0.38 O8 Sn0.43 Ta1.87 Ti0.19'
_chemical_name_mineral Wodginite
_space_group_IT_number 15
_symmetry_space_group_name_Hall '-C 2yc'
_symmetry_space_group_name_H-M 'C 1 2/c 1'
_cell_angle_alpha 90
_cell_angle_beta 91.045
_cell_angle_gamma 90
_cell_length_a 9.450
_cell_length_b 11.442
_cell_length_c 5.083
_cell_formula_units_Z 4
_cell_volume 549.518
_database_code_amcsd 0005278
_exptl_crystal_density_diffrn 7.528
_cod_original_formula_sum 'Li.01 Mn.54 Fe.56 Ta1.87 Sn.43 Ti.19 Nb.38 O8'
_cod_database_code 9004252

loop_
_space_group_symop_operation_xyz
x,y,z
1/2+x,1/2+y,z
x,-y,1/2+z
1/2+x,1/2-y,1/2+z
-x,y,1/2-z
1/2-x,1/2+y,1/2-z
-x,-y,-z
1/2-x,1/2-y,-z

loop_
_atom_site_aniso_label
_atom_site_aniso_U_11
_atom_site_aniso_U_22
_atom_site_aniso_U_33
_atom_site_aniso_U_12
_atom_site_aniso_U_13
_atom_site_aniso_U_23
LiA 0.01760 0.01930 0.02470 0.00000 0.00100 0.00000
MnA 0.01760 0.01930 0.02470 0.00000 0.00100 0.00000
FeA 0.01760 0.01930 0.02470 0.00000 0.00100 0.00000
TaA 0.01760 0.01930 0.02470 0.00000 0.00100 0.00000
FeB 0.01140 0.01120 0.01870 0.00000 0.00120 0.00000
SnB 0.01140 0.01120 0.01870 0.00000 0.00120 0.00000
TiB 0.01140 0.01120 0.01870 0.00000 0.00120 0.00000
TaB 0.01140 0.01120 0.01870 0.00000 0.00120 0.00000
NbC 0.01810 0.01810 0.02390 -0.00050 0.00020 0.00010
TaC 0.01810 0.01810 0.02390 -0.00050 0.00020 0.00010
O1 0.02630 0.01890 0.03940 -0.00190 0.00760 0.00170
O2 0.02330 0.01990 0.02800 0.00250 0.00020 -0.00130
O3 0.02410 0.01460 0.02780 -0.00130 0.00300 -0.00110
O4 0.02390 0.02220 0.02620 0.00390 0.00360 -0.00390

loop_
_atom_site_label
_atom_site_fract_x
_atom_site_fract_y
_atom_site_fract_z
_atom_site_occupancy
LiA 0.00000 0.66010 0.25000 0.01000
MnA 0.00000 0.66010 0.25000 0.54000
FeA 0.00000 0.66010 0.25000 0.42000
TaA 0.00000 0.66010 0.25000 0.01000
FeB 0.00000 0.16870 0.25000 0.14000
SnB 0.00000 0.16870 0.25000 0.43000
TiB 0.00000 0.16870 0.25000 0.19000
TaB 0.00000 0.16870 0.25000 0.24000
NbC 0.24880 0.41330 0.24800 0.19000
TaC 0.24880 0.41330 0.24800 0.81000
O1 0.13500 0.05800 0.08000 1.00000
O2 0.14600 0.44900 0.56300 1.00000
O3 0.12100 0.30400 0.10500 1.00000
O4 0.11400 0.18400 0.58400 1.00000

loop_
_cod_related_entry_id
_cod_related_entry_database
_cod_related_entry_code
1 AMCSD 0005278
